data_7155538
loop_
_publ_author_name
'Zhang, Zhen'
'Li, Cheng'
'Wang, Shao-Hua'
'Zhang, Fu-Min'
'Han, Xue'
'Tu, Yong-Qiang'
'Zhang, Xiao-Ming'

_publ_section_title
;
 Tandem SN2' nucleophilic substitution/oxidative radical cyclization of
 aryl substituted allylic alcohols with 1,3-dicarbonyl compounds.
;
_journal_issue 15
_journal_name_full 'Organic &amp; biomolecular chemistry'
_journal_page_first 3239
_journal_page_last 3247
_journal_paper_doi 10.1039/c7ob00620a
_journal_volume 15
_journal_year 2017
_chemical_formula_moiety 'C24 H26 O5'
_chemical_formula_sum 'C24 H26 O5'
_chemical_formula_weight 394.45
_chemical_melting_point 382.0(10)
_chemical_name_systematic 3i
_space_group_crystal_system monoclinic
_space_group_IT_number 14
_space_group_name_Hall '-P 2ybc'
_space_group_name_H-M_alt 'P 1 21/c 1'
_symmetry_space_group_name_Hall '-P 2ybc'
_symmetry_space_group_name_H-M 'P 1 21/c 1'
_atom_sites_solution_hydrogens geom
_atom_sites_solution_primary direct
_atom_sites_solution_secondary difmap
_audit_creation_date 2017-01-18
_audit_creation_method
;
Olex2 1.2
(compiled 2016.11.30 svn.r3356 for OlexSys, GUI svn.r5269)
;
_audit_update_record
;
2017-01-18 deposited with the CCDC.
2017-03-17 downloaded from the CCDC.
;
_cell_angle_alpha 90.00
_cell_angle_beta 99.832(4)
_cell_angle_gamma 90.00
_cell_formula_units_Z 4
_cell_length_a 12.4334(5)
_cell_length_b 10.2160(4)
_cell_length_c 16.6743(7)
_cell_measurement_reflns_used 1993
_cell_measurement_temperature 293(2)
_cell_measurement_theta_max 28.2000
_cell_measurement_theta_min 3.7980
_cell_volume 2086.86(15)
_computing_cell_refinement
;
CrysAlisPro, Agilent Technologies,
Version 1.171.36.28 (release 01-02-2013 CrysAlis171 .NET)
(compiled Feb  1 2013,16:14:44)
;
_computing_data_collection
;
CrysAlisPro, Agilent Technologies,
Version 1.171.36.28 (release 01-02-2013 CrysAlis171 .NET)
(compiled Feb  1 2013,16:14:44)
;
_computing_data_reduction
;
CrysAlisPro, Agilent Technologies,
Version 1.171.36.28 (release 01-02-2013 CrysAlis171 .NET)
(compiled Feb  1 2013,16:14:44)
;
_computing_molecular_graphics 'Olex2 (Dolomanov et al., 2009)'
_computing_publication_material 'Olex2 (Dolomanov et al., 2009)'
_computing_structure_refinement 'ShelXL (Sheldrick, 2015)'
_computing_structure_solution 'ShelXS (Sheldrick, 2008)'
_diffrn_ambient_temperature 298
_diffrn_detector_area_resol_mean 16.0733
_diffrn_measured_fraction_theta_full 0.9969
_diffrn_measured_fraction_theta_max 0.8791
_diffrn_measurement_details
;
#__ type_ start__ end____ width___ exp.time_
  1 omega  -91.00  -55.00   1.0000    8.0000
omega____ theta____ kappa____ phi______ frames
    -      -19.5055  -19.0000  -30.0000 36

#__ type_ start__ end____ width___ exp.time_
  2 omega  -47.00   41.00   1.0000    8.0000
omega____ theta____ kappa____ phi______ frames
    -       22.7867  -77.0000  120.0000 88

#__ type_ start__ end____ width___ exp.time_
  3 omega   -1.00   93.00   1.0000    8.0000
omega____ theta____ kappa____ phi______ frames
    -       22.7867   57.0000 -120.0000 94
;
_diffrn_measurement_device_type 'SuperNova, Dual, Cu at zero, Eos'
_diffrn_measurement_method '\w scans'
_diffrn_orient_matrix_UB_11 -0.0051427000
_diffrn_orient_matrix_UB_12 0.0645250000
_diffrn_orient_matrix_UB_13 -0.0159145000
_diffrn_orient_matrix_UB_21 -0.0454305000
_diffrn_orient_matrix_UB_22 -0.0199419000
_diffrn_orient_matrix_UB_23 -0.0291562000
_diffrn_orient_matrix_UB_31 -0.0355408000
_diffrn_orient_matrix_UB_32 0.0161660000
_diffrn_orient_matrix_UB_33 0.0275532000
_diffrn_radiation_monochromator mirror
_diffrn_radiation_type 'Mo K\a'
_diffrn_radiation_wavelength 0.7107
_diffrn_reflns_av_R_equivalents 0.0297
_diffrn_reflns_av_unetI/netI 0.0473
_diffrn_reflns_limit_h_max 12
_diffrn_reflns_limit_h_min -15
_diffrn_reflns_limit_k_max 11
_diffrn_reflns_limit_k_min -12
_diffrn_reflns_limit_l_max 16
_diffrn_reflns_limit_l_min -20
_diffrn_reflns_number 7359
_diffrn_reflns_theta_full 25.50
_diffrn_reflns_theta_max 26.02
_diffrn_reflns_theta_min 3.33
_diffrn_source 'SuperNova (Mo) X-ray Source'
_exptl_absorpt_coefficient_mu 0.087
_exptl_absorpt_correction_T_max 1.00000
_exptl_absorpt_correction_T_min 0.92211
_exptl_absorpt_correction_type multi-scan
_exptl_absorpt_process_details
;
CrysAlisPro, Agilent Technologies,
Version 1.171.36.28 (release 01-02-2013 CrysAlis171 .NET)
(compiled Feb  1 2013,16:14:44)
Empirical absorption correction using spherical harmonics,
 implemented in SCALE3 ABSPACK scaling algorithm.
;
_exptl_crystal_colour 'clear light colourless'
_exptl_crystal_colour_lustre clear
_exptl_crystal_colour_modifier light
_exptl_crystal_colour_primary colourless
_exptl_crystal_density_diffrn 1.255
_exptl_crystal_density_method 'not measured'
_exptl_crystal_description block
_exptl_crystal_F_000 840
_exptl_crystal_recrystallization_method 'Re-crystallisation from solvent: petroleum ether/ethyl acetate'
_exptl_crystal_size_max 0.25
_exptl_crystal_size_mid 0.24
_exptl_crystal_size_min 0.21
_refine_diff_density_max 0.227
_refine_diff_density_min -0.211
_refine_diff_density_rms 0.042
_refine_ls_extinction_method none
_refine_ls_goodness_of_fit_ref 1.029
_refine_ls_hydrogen_treatment constr
_refine_ls_matrix_type full
_refine_ls_number_parameters 266
_refine_ls_number_reflns 4111
_refine_ls_number_restraints 0
_refine_ls_restrained_S_all 1.029
_refine_ls_R_factor_all 0.0796
_refine_ls_R_factor_gt 0.0546
_refine_ls_shift/su_max 0.000
_refine_ls_shift/su_mean 0.000
_refine_ls_structure_factor_coef Fsqd
_refine_ls_weighting_details 'calc w=1/[\s^2^(Fo^2^)+(0.0532P)^2^+0.9006P] where P=(Fo^2^+2Fc^2^)/3'
_refine_ls_weighting_scheme calc
_refine_ls_wR_factor_gt 0.1282
_refine_ls_wR_factor_ref 0.1468
_reflns_number_gt 2925
_reflns_number_total 4111
_reflns_threshold_expression >2sigma(I)
_cod_data_source_file c7ob00620a2.cif
_cod_data_source_block chensk_0118
_cod_depositor_comments
;
The following automatic conversions were performed:

'_chemical_melting_point' value '381-383' was changed to '382.0(10)'
- the average value was taken and precision was estimated.

Automatic conversion script
Id: cif_fix_values 4973 2017-02-22 13:04:09Z antanas 

 Adding full bibliography for 7155538.cif.
;
_cod_original_cell_volume 2086.84(14)
_cod_database_code 7155538
_reflns_odcompleteness_completeness 99.69
_reflns_odcompleteness_iscentric 1
_reflns_odcompleteness_theta 26.32
_olex2_refinement_description
;
1. Fixed Uiso
 At 1.2 times of:
  All C(H) groups, All C(H,H) groups
 At 1.5 times of:
  All C(H,H,H) groups
2.a Ternary CH refined with riding coordinates:
 C3(H3), C5(H5)
2.b Secondary CH2 refined with riding coordinates:
 C10(H10A,H10B)
2.c Aromatic/amide H refined with riding coordinates:
 C14(H14), C15(H15), C16(H16), C17(H17), C18(H18), C20(H20), C21(H21),
 C22(H22), C23(H23), C24(H24)
2.d Idealised Me refined as rotating group:
 C6(H6A,H6B,H6C), C7(H7A,H7B,H7C), C9(H9A,H9B,H9C), C12(H12A,H12B,H12C)
;
_olex2_date_sample_data_collection 2017-01-18
_olex2_submission_special_instructions 'No special instructions were received'

loop_
_space_group_symop_id
_space_group_symop_operation_xyz
1 'x, y, z'
2 '-x, y+1/2, -z+1/2'
3 '-x, -y, -z'
4 'x, -y-1/2, z-1/2'

loop_
_atom_site_label
_atom_site_type_symbol
_atom_site_fract_x
_atom_site_fract_y
_atom_site_fract_z
_atom_site_U_iso_or_equiv
_atom_site_adp_type
_atom_site_occupancy
_atom_site_calc_flag
_atom_site_refinement_flags_posn
O1 O 1.07243(13) 0.31321(17) 0.12505(11) 0.0600(5) Uani 1 d .
O2 O 1.01157(12) 0.11290(15) 0.08694(9) 0.0449(4) Uani 1 d .
O3 O 0.71819(10) 0.24646(13) 0.15711(8) 0.0346(3) Uani 1 d .
O4 O 0.88592(12) 0.32599(16) 0.31002(9) 0.0482(4) Uani 1 d .
O5 O 1.05076(17) 0.2362(2) 0.34195(16) 0.0942(8) Uani 1 d .
C1 C 0.80587(16) 0.1803(2) 0.13849(11) 0.0330(5) Uani 1 d .
C2 C 0.89284(16) 0.25816(19) 0.13848(12) 0.0333(5) Uani 1 d .
C3 C 0.86705(16) 0.39236(19) 0.16765(12) 0.0336(5) Uani 1 d .
H3 H 0.8913 0.4584 0.1320 0.040 Uiso 1 calc R
C4 C 0.74057(16) 0.38703(19) 0.15143(12) 0.0329(5) Uani 1 d .
C5 C 0.78603(17) 0.0369(2) 0.12619(14) 0.0401(5) Uani 1 d .
H5 H 0.8534 -0.0035 0.1150 0.048 Uiso 1 calc R
C6 C 0.6958(2) 0.0110(3) 0.05350(18) 0.0636(8) Uani 1 d .
H6A H 0.6274 0.0415 0.0657 0.095 Uiso 1 calc GR
H6B H 0.6913 -0.0812 0.0425 0.095 Uiso 1 calc GR
H6C H 0.7121 0.0565 0.0067 0.095 Uiso 1 calc GR
C7 C 0.7582(2) -0.0243(2) 0.20367(17) 0.0608(7) Uani 1 d .
H7A H 0.8162 -0.0072 0.2483 0.091 Uiso 1 calc GR
H7B H 0.7494 -0.1171 0.1963 0.091 Uiso 1 calc GR
H7C H 0.6916 0.0129 0.2151 0.091 Uiso 1 calc GR
C8 C 1.00028(17) 0.2327(2) 0.11765(12) 0.0384(5) Uani 1 d .
C9 C 1.11480(19) 0.0876(3) 0.06184(16) 0.0541(6) Uani 1 d .
H9A H 1.1260 0.1496 0.0208 0.081 Uiso 1 calc GR
H9B H 1.1148 0.0005 0.0401 0.081 Uiso 1 calc GR
H9C H 1.1725 0.0957 0.1078 0.081 Uiso 1 calc GR
C10 C 0.92254(18) 0.4179(2) 0.25488(13) 0.0431(5) Uani 1 d .
H10A H 1.0010 0.4104 0.2585 0.052 Uiso 1 calc R
H10B H 0.9063 0.5062 0.2704 0.052 Uiso 1 calc R
C11 C 0.9575(2) 0.2421(2) 0.35060(15) 0.0508(6) Uani 1 d .
C12 C 0.9059(3) 0.1595(3) 0.40734(17) 0.0713(8) Uani 1 d .
H12A H 0.8541 0.2110 0.4303 0.107 Uiso 1 calc GR
H12B H 0.9612 0.1276 0.4502 0.107 Uiso 1 calc GR
H12C H 0.8692 0.0869 0.3781 0.107 Uiso 1 calc GR
C13 C 0.68315(16) 0.4571(2) 0.21254(12) 0.0340(5) Uani 1 d .
C14 C 0.68532(19) 0.5928(2) 0.21655(14) 0.0455(6) Uani 1 d .
H14 H 0.7229 0.6398 0.1823 0.055 Uiso 1 calc R
C15 C 0.6322(2) 0.6589(2) 0.27093(15) 0.0537(6) Uani 1 d .
H15 H 0.6345 0.7499 0.2730 0.064 Uiso 1 calc R
C16 C 0.5763(2) 0.5914(3) 0.32168(16) 0.0547(6) Uani 1 d .
H16 H 0.5396 0.6361 0.3575 0.066 Uiso 1 calc R
C17 C 0.5751(2) 0.4568(3) 0.31907(15) 0.0542(6) Uani 1 d .
H17 H 0.5383 0.4102 0.3540 0.065 Uiso 1 calc R
C18 C 0.62818(18) 0.3897(2) 0.26480(14) 0.0439(5) Uani 1 d .
H18 H 0.6267 0.2987 0.2637 0.053 Uiso 1 calc R
C19 C 0.69479(16) 0.4287(2) 0.06356(12) 0.0356(5) Uani 1 d .
C20 C 0.60927(19) 0.3593(2) 0.01850(15) 0.0484(6) Uani 1 d .
H20 H 0.5795 0.2884 0.0420 0.058 Uiso 1 calc R
C21 C 0.5678(2) 0.3938(3) -0.06052(16) 0.0602(7) Uani 1 d .
H21 H 0.5109 0.3456 -0.0899 0.072 Uiso 1 calc R
C22 C 0.6096(2) 0.4986(3) -0.09639(16) 0.0659(8) Uani 1 d .
H22 H 0.5818 0.5210 -0.1500 0.079 Uiso 1 calc R
C23 C 0.6927(2) 0.5699(3) -0.05244(16) 0.0642(8) Uani 1 d .
H23 H 0.7208 0.6420 -0.0760 0.077 Uiso 1 calc R
C24 C 0.73528(19) 0.5352(2) 0.02706(14) 0.0493(6) Uani 1 d .
H24 H 0.7918 0.5842 0.0562 0.059 Uiso 1 calc R

loop_
_atom_site_aniso_label
_atom_site_aniso_U_11
_atom_site_aniso_U_22
_atom_site_aniso_U_33
_atom_site_aniso_U_23
_atom_site_aniso_U_13
_atom_site_aniso_U_12
O1 0.0402(9) 0.0594(11) 0.0846(13) -0.0156(9) 0.0228(9) -0.0127(8)
O2 0.0359(8) 0.0506(9) 0.0510(9) -0.0088(7) 0.0153(7) 0.0019(7)
O3 0.0309(7) 0.0315(7) 0.0425(8) -0.0002(6) 0.0097(6) 0.0001(6)
O4 0.0429(9) 0.0625(10) 0.0384(8) 0.0051(8) 0.0042(7) 0.0036(8)
O5 0.0542(13) 0.0921(16) 0.136(2) 0.0474(15) 0.0143(13) 0.0190(12)
C1 0.0320(11) 0.0383(11) 0.0291(10) 0.0014(8) 0.0064(8) 0.0039(9)
C2 0.0297(10) 0.0383(11) 0.0314(10) 0.0014(9) 0.0038(8) -0.0003(9)
C3 0.0318(10) 0.0346(11) 0.0341(11) 0.0027(9) 0.0050(8) -0.0010(9)
C4 0.0330(11) 0.0315(10) 0.0338(11) 0.0016(8) 0.0049(8) -0.0012(8)
C5 0.0358(11) 0.0361(11) 0.0507(13) -0.0039(10) 0.0134(10) 0.0018(9)
C6 0.0534(16) 0.0607(16) 0.0742(18) -0.0270(14) 0.0042(14) -0.0032(13)
C7 0.0718(18) 0.0410(13) 0.0771(19) 0.0098(13) 0.0341(15) 0.0000(13)
C8 0.0350(11) 0.0461(13) 0.0334(11) -0.0004(9) 0.0042(9) -0.0003(10)
C9 0.0404(13) 0.0690(17) 0.0566(15) -0.0079(13) 0.0187(11) 0.0074(12)
C10 0.0385(12) 0.0444(12) 0.0440(13) -0.0039(10) 0.0005(10) -0.0034(10)
C11 0.0526(15) 0.0499(14) 0.0464(14) -0.0007(11) -0.0016(11) 0.0022(12)
C12 0.091(2) 0.0697(19) 0.0525(16) 0.0091(14) 0.0101(15) -0.0014(16)
C13 0.0300(10) 0.0380(11) 0.0332(10) -0.0002(9) 0.0029(8) 0.0027(9)
C14 0.0532(14) 0.0389(12) 0.0468(13) -0.0006(10) 0.0154(11) 0.0011(10)
C15 0.0644(17) 0.0426(13) 0.0555(15) -0.0071(11) 0.0140(13) 0.0067(12)
C16 0.0537(15) 0.0625(16) 0.0507(14) -0.0115(12) 0.0174(12) 0.0088(13)
C17 0.0558(15) 0.0601(16) 0.0520(14) 0.0010(12) 0.0243(12) 0.0002(13)
C18 0.0452(13) 0.0406(12) 0.0480(13) 0.0021(10) 0.0138(10) 0.0012(10)
C19 0.0324(11) 0.0402(11) 0.0337(11) 0.0006(9) 0.0045(9) 0.0062(9)
C20 0.0420(13) 0.0482(13) 0.0518(14) -0.0011(11) -0.0010(11) 0.0022(11)
C21 0.0505(15) 0.0733(18) 0.0489(15) -0.0120(14) -0.0137(12) 0.0119(13)
C22 0.0645(18) 0.092(2) 0.0391(14) 0.0120(14) 0.0029(13) 0.0240(16)
C23 0.0567(16) 0.084(2) 0.0526(15) 0.0281(15) 0.0105(13) 0.0056(15)
C24 0.0426(13) 0.0581(15) 0.0463(13) 0.0119(11) 0.0048(10) -0.0003(11)

loop_
_atom_type_symbol
_atom_type_description
_atom_type_scat_dispersion_real
_atom_type_scat_dispersion_imag
_atom_type_scat_source
C C 0.0033 0.0016 'International Tables Vol C Tables 4.2.6.8 and 6.1.1.4'
H H 0.0000 0.0000 'International Tables Vol C Tables 4.2.6.8 and 6.1.1.4'
O O 0.0106 0.0060 'International Tables Vol C Tables 4.2.6.8 and 6.1.1.4'

loop_
_geom_angle_atom_site_label_1
_geom_angle_atom_site_label_2
_geom_angle_atom_site_label_3
_geom_angle
C8 O2 C9 115.54(17)
C1 O3 C4 107.60(14)
C11 O4 C10 119.10(18)
O3 C1 C5 113.45(17)
C2 C1 O3 112.45(18)
C2 C1 C5 134.04(19)
C1 C2 C3 108.85(17)
C1 C2 C8 131.61(19)
C8 C2 C3 119.53(17)
C2 C3 H3 109.0
C2 C3 C4 100.20(15)
C2 C3 C10 112.17(17)
C4 C3 H3 109.0
C10 C3 H3 109.0
C10 C3 C4 116.97(17)
O3 C4 C3 102.75(15)
O3 C4 C13 107.53(15)
O3 C4 C19 106.76(16)
C13 C4 C3 116.43(16)
C13 C4 C19 111.64(16)
C19 C4 C3 110.84(16)
C1 C5 H5 108.2
C1 C5 C6 111.12(19)
C1 C5 C7 109.95(18)
C6 C5 H5 108.2
C7 C5 H5 108.2
C7 C5 C6 111.0(2)
C5 C6 H6A 109.5
C5 C6 H6B 109.5
C5 C6 H6C 109.5
H6A C6 H6B 109.5
H6A C6 H6C 109.5
H6B C6 H6C 109.5
C5 C7 H7A 109.5
C5 C7 H7B 109.5
C5 C7 H7C 109.5
H7A C7 H7B 109.5
H7A C7 H7C 109.5
H7B C7 H7C 109.5
O1 C8 O2 122.4(2)
O1 C8 C2 123.2(2)
O2 C8 C2 114.38(18)
O2 C9 H9A 109.5
O2 C9 H9B 109.5
O2 C9 H9C 109.5
H9A C9 H9B 109.5
H9A C9 H9C 109.5
H9B C9 H9C 109.5
O4 C10 C3 110.93(17)
O4 C10 H10A 109.5
O4 C10 H10B 109.5
C3 C10 H10A 109.5
C3 C10 H10B 109.5
H10A C10 H10B 108.0
O4 C11 C12 111.3(2)
O5 C11 O4 123.3(2)
O5 C11 C12 125.4(3)
C11 C12 H12A 109.5
C11 C12 H12B 109.5
C11 C12 H12C 109.5
H12A C12 H12B 109.5
H12A C12 H12C 109.5
H12B C12 H12C 109.5
C14 C13 C4 119.68(19)
C18 C13 C4 121.92(18)
C18 C13 C14 118.4(2)
C13 C14 H14 119.6
C15 C14 C13 120.7(2)
C15 C14 H14 119.6
C14 C15 H15 119.7
C16 C15 C14 120.5(2)
C16 C15 H15 119.7
C15 C16 H16 120.4
C15 C16 C17 119.2(2)
C17 C16 H16 120.4
C16 C17 H17 119.7
C16 C17 C18 120.7(2)
C18 C17 H17 119.7
C13 C18 C17 120.5(2)
C13 C18 H18 119.8
C17 C18 H18 119.8
C20 C19 C4 119.96(19)
C24 C19 C4 122.24(19)
C24 C19 C20 117.8(2)
C19 C20 H20 119.5
C21 C20 C19 121.0(2)
C21 C20 H20 119.5
C20 C21 H21 119.7
C22 C21 C20 120.7(2)
C22 C21 H21 119.7
C21 C22 H22 120.4
C23 C22 C21 119.3(2)
C23 C22 H22 120.4
C22 C23 H23 119.8
C22 C23 C24 120.3(3)
C24 C23 H23 119.8
C19 C24 C23 120.9(2)
C19 C24 H24 119.5
C23 C24 H24 119.5

loop_
_geom_bond_atom_site_label_1
_geom_bond_atom_site_label_2
_geom_bond_distance
O1 C8 1.208(3)
O2 C8 1.343(3)
O2 C9 1.440(3)
O3 C1 1.363(2)
O3 C4 1.469(2)
O4 C10 1.441(3)
O4 C11 1.333(3)
O5 C11 1.195(3)
C1 C2 1.342(3)
C1 C5 1.494(3)
C2 C3 1.507(3)
C2 C8 1.460(3)
C3 H3 0.9800
C3 C4 1.550(3)
C3 C10 1.522(3)
C4 C13 1.519(3)
C4 C19 1.538(3)
C5 H5 0.9800
C5 C6 1.527(3)
C5 C7 1.527(3)
C6 H6A 0.9600
C6 H6B 0.9600
C6 H6C 0.9600
C7 H7A 0.9600
C7 H7B 0.9600
C7 H7C 0.9600
C9 H9A 0.9600
C9 H9B 0.9600
C9 H9C 0.9600
C10 H10A 0.9700
C10 H10B 0.9700
C11 C12 1.492(4)
C12 H12A 0.9600
C12 H12B 0.9600
C12 H12C 0.9600
C13 C14 1.388(3)
C13 C18 1.380(3)
C14 H14 0.9300
C14 C15 1.386(3)
C15 H15 0.9300
C15 C16 1.369(3)
C16 H16 0.9300
C16 C17 1.377(4)
C17 H17 0.9300
C17 C18 1.389(3)
C18 H18 0.9300
C19 C20 1.387(3)
C19 C24 1.383(3)
C20 H20 0.9300
C20 C21 1.376(3)
C21 H21 0.9300
C21 C22 1.371(4)
C22 H22 0.9300
C22 C23 1.370(4)
C23 H23 0.9300
C23 C24 1.387(3)
C24 H24 0.9300

loop_
_geom_torsion_atom_site_label_1
_geom_torsion_atom_site_label_2
_geom_torsion_atom_site_label_3
_geom_torsion_atom_site_label_4
_geom_torsion
O3 C1 C2 C3 5.6(2)
O3 C1 C2 C8 -175.79(19)
O3 C1 C5 C6 63.3(2)
O3 C1 C5 C7 -60.0(2)
O3 C4 C13 C14 -176.12(18)
O3 C4 C13 C18 3.8(3)
O3 C4 C19 C20 26.2(2)
O3 C4 C19 C24 -154.49(19)
C1 O3 C4 C3 -25.86(19)
C1 O3 C4 C13 -149.24(15)
C1 O3 C4 C19 90.83(17)
C1 C2 C3 C4 -20.7(2)
C1 C2 C3 C10 104.1(2)
C1 C2 C8 O1 -176.0(2)
C1 C2 C8 O2 6.0(3)
C2 C1 C5 C6 -119.9(3)
C2 C1 C5 C7 116.8(3)
C2 C3 C4 O3 27.13(18)
C2 C3 C4 C13 144.35(17)
C2 C3 C4 C19 -86.61(18)
C2 C3 C10 O4 -61.5(2)
C3 C2 C8 O1 2.5(3)
C3 C2 C8 O2 -175.49(17)
C3 C4 C13 C14 69.3(2)
C3 C4 C13 C18 -110.7(2)
C3 C4 C19 C20 137.4(2)
C3 C4 C19 C24 -43.3(3)
C4 O3 C1 C2 13.6(2)
C4 O3 C1 C5 -168.92(16)
C4 C3 C10 O4 53.5(2)
C4 C13 C14 C15 179.0(2)
C4 C13 C18 C17 -179.0(2)
C4 C19 C20 C21 -179.2(2)
C4 C19 C24 C23 179.7(2)
C5 C1 C2 C3 -171.2(2)
C5 C1 C2 C8 7.4(4)
C8 C2 C3 C4 160.44(17)
C8 C2 C3 C10 -74.7(2)
C9 O2 C8 O1 -1.2(3)
C9 O2 C8 C2 176.83(18)
C10 O4 C11 O5 -2.3(4)
C10 O4 C11 C12 177.31(19)
C10 C3 C4 O3 -94.32(19)
C10 C3 C4 C13 22.9(2)
C10 C3 C4 C19 151.94(18)
C11 O4 C10 C3 115.8(2)
C13 C4 C19 C20 -91.1(2)
C13 C4 C19 C24 88.3(2)
C13 C14 C15 C16 -0.1(4)
C14 C13 C18 C17 1.0(3)
C14 C15 C16 C17 1.1(4)
C15 C16 C17 C18 -1.1(4)
C16 C17 C18 C13 0.0(4)
C18 C13 C14 C15 -0.9(3)
C19 C4 C13 C14 -59.3(2)
C19 C4 C13 C18 120.6(2)
C19 C20 C21 C22 -0.6(4)
C20 C19 C24 C23 -1.0(3)
C20 C21 C22 C23 -0.6(4)
C21 C22 C23 C24 1.0(4)
C22 C23 C24 C19 -0.2(4)
C24 C19 C20 C21 1.4(3)
